data_4072732
loop_
_publ_author_name
'\'Alvarez, Eleuterio'
'Paneque, Margarita'
'Petronilho, Ana G.'
'Poveda, Manuel L.'
'Santos, Laura L.'
'Carmona, Ernesto'
'Mereiter, Kurt'

_publ_section_title
;
 Activation of Aliphatic Ethers by TpMe2Ir Compounds:&#x00A0; Multiple
 C&#x2212;H Bond Activation and C&#x2212;C Bond Formation
;
_journal_issue 5
_journal_name_full Organometallics
_journal_page_first 1231
_journal_paper_doi 10.1021/om0609822
_journal_volume 26
_journal_year 2007
_chemical_formula_moiety 'C28 H41 B Ir N7 O'
_chemical_formula_sum 'C28 H41 B Ir N7 O'
_chemical_formula_weight 694.69
_chemical_name_common 'compound 6b'
_chemical_name_systematic
; 
 ? 
;
_space_group_IT_number 14
_symmetry_cell_setting monoclinic
_symmetry_space_group_name_Hall '-P 2yn'
_symmetry_space_group_name_H-M 'P 1 21/n 1'
_atom_sites_solution_hydrogens geom
_atom_sites_solution_primary direct
_atom_sites_solution_secondary difmap
_audit_creation_method SHELXL-97
_cell_angle_alpha 90.00
_cell_angle_beta 91.226(1)
_cell_angle_gamma 90.00
_cell_formula_units_Z 4
_cell_length_a 8.0032(3)
_cell_length_b 25.5968(11)
_cell_length_c 14.0060(6)
_cell_measurement_reflns_used 9877
_cell_measurement_temperature 100(2)
_cell_measurement_theta_max 29.98
_cell_measurement_theta_min 2.67
_cell_volume 2868.6(2)
_computing_cell_refinement 'Bruker SAINT'
_computing_data_collection 'Bruker SMART'
_computing_data_reduction 'Bruker SAINT, SADABS, XPREP'
_computing_molecular_graphics 'Bruker SHELXTL'
_computing_publication_material 'Bruker SHELXTL'
_computing_structure_refinement 'SHELXL-97 (Sheldrick, 1997)'
_computing_structure_solution 'SHELXS-97 (Sheldrick, 1997)'
_diffrn_ambient_temperature 100(2)
_diffrn_measured_fraction_theta_full 0.996
_diffrn_measured_fraction_theta_max 0.996
_diffrn_measurement_device_type 'Bruker Smart APEX CCD 3-axis system'
_diffrn_measurement_method '\w rotations with narrow scan frames'
_diffrn_radiation_type MoK\a
_diffrn_radiation_wavelength 0.71073
_diffrn_reflns_av_R_equivalents 0.0240
_diffrn_reflns_av_sigmaI/netI 0.0235
_diffrn_reflns_limit_h_max 11
_diffrn_reflns_limit_h_min -11
_diffrn_reflns_limit_k_max 35
_diffrn_reflns_limit_k_min -35
_diffrn_reflns_limit_l_max 19
_diffrn_reflns_limit_l_min -19
_diffrn_reflns_number 43544
_diffrn_reflns_theta_full 30.01
_diffrn_reflns_theta_max 30.01
_diffrn_reflns_theta_min 2.16
_diffrn_standards_decay_% 0
_exptl_absorpt_coefficient_mu 4.689
_exptl_absorpt_correction_T_max 0.69
_exptl_absorpt_correction_T_min 0.44
_exptl_absorpt_correction_type multi-scan
_exptl_absorpt_process_details 'program SADABS'
_exptl_crystal_colour colorless
_exptl_crystal_density_diffrn 1.609
_exptl_crystal_density_method 'not measured'
_exptl_crystal_description prism
_exptl_crystal_F_000 1392
_exptl_crystal_size_max 0.34
_exptl_crystal_size_mid 0.10
_exptl_crystal_size_min 0.08
_refine_diff_density_max 0.866
_refine_diff_density_min -0.653
_refine_diff_density_rms 0.086
_refine_ls_extinction_method none
_refine_ls_goodness_of_fit_ref 1.032
_refine_ls_hydrogen_treatment mixed
_refine_ls_matrix_type full
_refine_ls_number_parameters 354
_refine_ls_number_reflns 8357
_refine_ls_number_restraints 0
_refine_ls_restrained_S_all 1.032
_refine_ls_R_factor_all 0.0259
_refine_ls_R_factor_gt 0.0188
_refine_ls_shift/su_max 0.003
_refine_ls_shift/su_mean 0.000
_refine_ls_structure_factor_coef Fsqd
_refine_ls_weighting_details 'calc w=1/[\s^2^(Fo^2^)+(0.0160P)^2^+2.0830P] where P=(Fo^2^+2Fc^2^)/3'
_refine_ls_weighting_scheme calc
_refine_ls_wR_factor_gt 0.0403
_refine_ls_wR_factor_ref 0.0425
_reflns_number_gt 7023
_reflns_number_total 8357
_reflns_threshold_expression >2sigma(I)
_cod_data_source_file om0609822si20061024_121957.cif
_cod_data_source_block 6b-925
_cod_depositor_comments
;
The following automatic conversions were performed:

'_symmetry_cell_setting' value 'Monoclinic' changed to 'monoclinic'
according to /home/saulius/struct/CIF-dictionaries/cif_core.dic
dictionary named 'cif_core.dic' version 2.4.1 from 2010-06-29.

Automatic conversion script
Id: cif_fix_values 1715 2011-07-08 13:25:40Z adriana 
;
_cod_original_sg_symbol_H-M P2(1)/n
_cod_database_code 4072732

loop_
_symmetry_equiv_pos_as_xyz
'x, y, z'
'-x+1/2, y+1/2, -z+1/2'
'-x, -y, -z'
'x-1/2, -y-1/2, z-1/2'

loop_
_atom_site_label
_atom_site_type_symbol
_atom_site_fract_x
_atom_site_fract_y
_atom_site_fract_z
_atom_site_U_iso_or_equiv
_atom_site_adp_type
_atom_site_occupancy
_atom_site_symmetry_multiplicity
_atom_site_calc_flag
_atom_site_refinement_flags
Ir Ir 0.638849(8) 0.124779(3) 0.273242(5) 0.01190(2) Uani 1 1 d .
H1 H 0.824(3) 0.1440(11) 0.269(2) 0.034(8) Uiso 1 1 d .
O O 0.8062(2) 0.30264(6) 0.20035(11) 0.0224(3) Uani 1 1 d .
N3 N 0.7006(2) 0.07386(6) 0.16909(12) 0.0141(3) Uani 1 1 d .
N4 N 0.6397(2) 0.02365(6) 0.17209(12) 0.0144(3) Uani 1 1 d .
N5 N 0.3895(2) 0.09135(6) 0.27752(12) 0.0143(3) Uani 1 1 d .
N6 N 0.3746(2) 0.03864(6) 0.26211(12) 0.0140(3) Uani 1 1 d .
N7 N 0.5818(2) 0.17319(6) 0.37788(12) 0.0151(3) Uani 1 1 d .
B B 0.5349(3) 0.00562(9) 0.25764(15) 0.0145(4) Uani 1 1 d .
H0B H 0.5058 -0.0322 0.2507 0.017 Uiso 1 1 calc R
N1 N 0.7044(2) 0.06293(6) 0.37013(12) 0.0140(3) Uani 1 1 d .
N2 N 0.6381(2) 0.01447(6) 0.35115(12) 0.0136(3) Uani 1 1 d .
C1 C 0.7904(2) 0.05946(8) 0.45232(14) 0.0158(4) Uani 1 1 d .
C2 C 0.7783(3) 0.00875(8) 0.48823(14) 0.0190(4) Uani 1 1 d .
H2A H 0.8273 -0.0042 0.5459 0.023 Uiso 1 1 calc R
C3 C 0.6811(3) -0.01878(8) 0.42324(14) 0.0169(4) Uani 1 1 d .
C4 C 0.8820(3) 0.10540(9) 0.49419(15) 0.0213(4) Uani 1 1 d .
H4A H 0.9153 0.1289 0.4428 0.032 Uiso 1 1 calc R
H4B H 0.9818 0.0932 0.5293 0.032 Uiso 1 1 calc R
H4C H 0.8089 0.1241 0.5378 0.032 Uiso 1 1 calc R
C5 C 0.6260(3) -0.07435(8) 0.42729(17) 0.0243(5) Uani 1 1 d .
H5A H 0.5058 -0.0764 0.4128 0.037 Uiso 1 1 calc R
H5B H 0.6489 -0.0883 0.4914 0.037 Uiso 1 1 calc R
H5C H 0.6869 -0.0949 0.3803 0.037 Uiso 1 1 calc R
C6 C 0.7970(3) 0.07773(8) 0.09191(14) 0.0175(4) Uani 1 1 d .
C7 C 0.7962(3) 0.02989(9) 0.04441(15) 0.0208(4) Uani 1 1 d .
H7A H 0.8529 0.0218 -0.0126 0.025 Uiso 1 1 calc R
C8 C 0.6975(3) -0.00329(8) 0.09615(15) 0.0193(4) Uani 1 1 d .
C9 C 0.8903(3) 0.12604(9) 0.06750(15) 0.0222(4) Uani 1 1 d .
H9A H 0.9620 0.1363 0.1219 0.033 Uiso 1 1 calc R
H9B H 0.8109 0.1542 0.0526 0.033 Uiso 1 1 calc R
H9C H 0.9595 0.1194 0.0119 0.033 Uiso 1 1 calc R
C10 C 0.6562(3) -0.05929(9) 0.07644(18) 0.0297(5) Uani 1 1 d .
H10A H 0.5346 -0.0635 0.0713 0.045 Uiso 1 1 calc R
H10B H 0.7003 -0.0811 0.1287 0.045 Uiso 1 1 calc R
H10C H 0.7066 -0.0700 0.0164 0.045 Uiso 1 1 calc R
C11 C 0.2348(2) 0.11026(8) 0.28722(14) 0.0164(4) Uani 1 1 d .
C12 C 0.1196(3) 0.06943(8) 0.27735(15) 0.0185(4) Uani 1 1 d .
H12A H 0.0014 0.0720 0.2807 0.022 Uiso 1 1 calc R
C13 C 0.2111(3) 0.02492(8) 0.26184(14) 0.0162(4) Uani 1 1 d .
C14 C 0.2013(3) 0.16681(8) 0.30608(17) 0.0220(4) Uani 1 1 d .
H14A H 0.2871 0.1882 0.2760 0.033 Uiso 1 1 calc R
H14B H 0.2038 0.1731 0.3751 0.033 Uiso 1 1 calc R
H14C H 0.0911 0.1762 0.2795 0.033 Uiso 1 1 calc R
C15 C 0.1516(3) -0.02984(9) 0.24773(17) 0.0228(4) Uani 1 1 d .
H15A H 0.1968 -0.0520 0.2992 0.034 Uiso 1 1 calc R
H15B H 0.1896 -0.0429 0.1861 0.034 Uiso 1 1 calc R
H15C H 0.0292 -0.0306 0.2486 0.034 Uiso 1 1 calc R
C16 C 0.7662(3) 0.24982(8) 0.22344(17) 0.0215(4) Uani 1 1 d .
H16A H 0.7315 0.2478 0.2908 0.026 Uiso 1 1 calc R
H16B H 0.8665 0.2276 0.2164 0.026 Uiso 1 1 calc R
C17 C 0.6277(2) 0.22977(8) 0.15924(15) 0.0165(4) Uani 1 1 d .
C18 C 0.5674(2) 0.17831(8) 0.17106(14) 0.0153(4) Uani 1 1 d .
C19 C 0.4455(3) 0.16212(8) 0.10352(15) 0.0187(4) Uani 1 1 d .
H19A H 0.4027 0.1276 0.1082 0.022 Uiso 1 1 calc R
C20 C 0.3843(3) 0.19393(9) 0.03041(15) 0.0206(4) Uani 1 1 d .
H20A H 0.3017 0.1811 -0.0133 0.025 Uiso 1 1 calc R
C21 C 0.4445(3) 0.24455(9) 0.02164(15) 0.0226(4) Uani 1 1 d .
H21A H 0.4032 0.2668 -0.0278 0.027 Uiso 1 1 calc R
C22 C 0.5652(3) 0.26212(8) 0.08576(16) 0.0209(4) Uani 1 1 d .
H22A H 0.6067 0.2967 0.0801 0.025 Uiso 1 1 calc R
C23 C 0.9261(3) 0.32437(9) 0.26601(16) 0.0240(5) Uani 1 1 d .
H23A H 0.9033 0.3107 0.3306 0.029 Uiso 1 1 calc R
H23B H 0.9100 0.3627 0.2678 0.029 Uiso 1 1 calc R
C24 C 1.1082(3) 0.31318(9) 0.24369(16) 0.0242(5) Uani 1 1 d .
H24A H 1.1238 0.2751 0.2355 0.029 Uiso 1 1 calc R
H24B H 1.1368 0.3305 0.1830 0.029 Uiso 1 1 calc R
C25 C 1.2247(3) 0.33274(10) 0.32306(17) 0.0281(5) Uani 1 1 d .
H25A H 1.1996 0.3699 0.3359 0.034 Uiso 1 1 calc R
H25B H 1.2031 0.3128 0.3821 0.034 Uiso 1 1 calc R
C26 C 1.4072(3) 0.32751(11) 0.29920(19) 0.0340(6) Uani 1 1 d .
H26A H 1.4763 0.3401 0.3530 0.051 Uiso 1 1 calc R
H26B H 1.4304 0.3483 0.2423 0.051 Uiso 1 1 calc R
H26C H 1.4331 0.2907 0.2868 0.051 Uiso 1 1 calc R
C27 C 0.5433(3) 0.20102(8) 0.43650(15) 0.0172(4) Uani 1 1 d .
C28 C 0.4877(3) 0.23696(9) 0.50986(16) 0.0242(4) Uani 1 1 d .
H28A H 0.5846 0.2550 0.5383 0.036 Uiso 1 1 calc R
H28B H 0.4299 0.2174 0.5595 0.036 Uiso 1 1 calc R
H28C H 0.4110 0.2627 0.4812 0.036 Uiso 1 1 calc R

loop_
_atom_site_aniso_label
_atom_site_aniso_U_11
_atom_site_aniso_U_22
_atom_site_aniso_U_33
_atom_site_aniso_U_23
_atom_site_aniso_U_13
_atom_site_aniso_U_12
Ir 0.01189(3) 0.01185(4) 0.01194(4) 0.00054(3) 0.00025(2) 0.00036(3)
O 0.0274(8) 0.0188(7) 0.0208(8) 0.0010(6) -0.0013(6) -0.0037(6)
N3 0.0151(8) 0.0131(8) 0.0140(8) 0.0002(6) 0.0002(6) 0.0001(6)
N4 0.0171(8) 0.0119(7) 0.0141(8) -0.0012(6) 0.0003(6) 0.0020(6)
N5 0.0135(7) 0.0136(7) 0.0156(8) 0.0002(6) 0.0000(6) -0.0008(6)
N6 0.0143(8) 0.0147(8) 0.0130(7) 0.0011(6) -0.0002(6) -0.0009(6)
N7 0.0143(8) 0.0145(8) 0.0165(8) 0.0023(6) -0.0002(6) -0.0008(6)
B 0.0172(10) 0.0128(9) 0.0133(9) -0.0003(8) -0.0005(8) -0.0003(8)
N1 0.0146(8) 0.0136(7) 0.0136(8) 0.0004(6) -0.0001(6) 0.0004(6)
N2 0.0145(7) 0.0116(7) 0.0146(8) 0.0010(6) -0.0002(6) 0.0000(6)
C1 0.0161(9) 0.0184(9) 0.0129(9) 0.0003(7) -0.0001(7) 0.0019(7)
C2 0.0230(10) 0.0204(10) 0.0134(9) 0.0028(8) -0.0018(8) 0.0040(8)
C3 0.0177(9) 0.0167(9) 0.0163(9) 0.0024(7) 0.0019(7) 0.0025(7)
C4 0.0233(10) 0.0216(10) 0.0186(10) -0.0014(8) -0.0062(8) 0.0003(8)
C5 0.0309(12) 0.0187(10) 0.0232(11) 0.0057(8) -0.0043(9) -0.0014(9)
C6 0.0170(9) 0.0220(10) 0.0135(9) 0.0034(8) 0.0005(7) 0.0031(8)
C7 0.0234(10) 0.0244(11) 0.0146(9) -0.0008(8) 0.0053(8) 0.0045(8)
C8 0.0244(10) 0.0178(10) 0.0156(9) -0.0041(8) -0.0003(8) 0.0042(8)
C9 0.0244(10) 0.0229(10) 0.0196(10) 0.0045(9) 0.0063(8) -0.0005(9)
C10 0.0421(14) 0.0208(11) 0.0265(12) -0.0088(9) 0.0071(10) -0.0009(10)
C11 0.0135(9) 0.0199(9) 0.0157(9) 0.0030(7) -0.0001(7) 0.0018(7)
C12 0.0145(9) 0.0210(10) 0.0199(10) 0.0028(8) -0.0009(8) -0.0010(7)
C13 0.0143(9) 0.0193(10) 0.0149(9) 0.0030(7) -0.0012(7) -0.0020(8)
C14 0.0150(9) 0.0200(10) 0.0310(12) -0.0010(9) -0.0005(8) 0.0027(8)
C15 0.0211(10) 0.0206(10) 0.0268(11) -0.0002(8) -0.0004(8) -0.0058(8)
C16 0.0221(10) 0.0153(10) 0.0268(11) 0.0062(8) -0.0033(8) -0.0027(8)
C17 0.0146(9) 0.0172(9) 0.0176(9) 0.0022(7) 0.0016(7) 0.0024(7)
C18 0.0155(9) 0.0160(9) 0.0143(9) 0.0018(7) 0.0020(7) 0.0027(7)
C19 0.0218(10) 0.0177(10) 0.0166(9) 0.0012(7) 0.0008(8) 0.0029(8)
C20 0.0223(10) 0.0253(11) 0.0142(9) 0.0007(8) -0.0012(8) 0.0031(8)
C21 0.0247(11) 0.0252(11) 0.0180(10) 0.0067(8) -0.0003(8) 0.0066(9)
C22 0.0224(10) 0.0162(10) 0.0241(11) 0.0049(8) 0.0035(8) 0.0022(8)
C23 0.0309(12) 0.0212(11) 0.0197(10) -0.0034(8) -0.0002(9) -0.0045(9)
C24 0.0327(12) 0.0183(10) 0.0214(10) -0.0014(8) -0.0019(9) -0.0022(9)
C25 0.0333(13) 0.0283(12) 0.0225(11) -0.0029(9) -0.0014(9) -0.0017(10)
C26 0.0328(13) 0.0398(15) 0.0293(13) -0.0072(11) -0.0017(11) 0.0010(11)
C27 0.0185(9) 0.0171(9) 0.0159(9) 0.0013(7) 0.0003(7) -0.0019(7)
C28 0.0271(11) 0.0261(11) 0.0194(10) -0.0049(9) 0.0033(9) 0.0020(9)

loop_
_atom_type_symbol
_atom_type_description
_atom_type_scat_dispersion_real
_atom_type_scat_dispersion_imag
_atom_type_scat_source
C C 0.0033 0.0016 'International Tables Vol C Tables 4.2.6.8 and 6.1.1.4'
H H 0.0000 0.0000 'International Tables Vol C Tables 4.2.6.8 and 6.1.1.4'
B B 0.0013 0.0007 'International Tables Vol C Tables 4.2.6.8 and 6.1.1.4'
N N 0.0061 0.0033 'International Tables Vol C Tables 4.2.6.8 and 6.1.1.4'
O O 0.0106 0.0060 'International Tables Vol C Tables 4.2.6.8 and 6.1.1.4'
Ir Ir -1.4442 7.9887 'International Tables Vol C Tables 4.2.6.8 and 6.1.1.4'

loop_
_geom_angle_atom_site_label_1
_geom_angle_atom_site_label_2
_geom_angle_atom_site_label_3
_geom_angle
N7 Ir N3 178.29(7)
N7 Ir C18 91.90(7)
N3 Ir C18 89.77(7)
N7 Ir N1 92.91(7)
N3 Ir N1 85.44(6)
C18 Ir N1 174.20(7)
N7 Ir N5 89.98(6)
N3 Ir N5 90.29(6)
C18 Ir N5 92.28(7)
N1 Ir N5 84.50(6)
N7 Ir H1 93.9(11)
N3 Ir H1 85.8(11)
C18 Ir H1 90.6(10)
N1 Ir H1 92.3(10)
N5 Ir H1 175.1(10)
C23 O C16 111.97(17)
C6 N3 N4 107.66(16)
C6 N3 Ir 133.20(14)
N4 N3 Ir 119.14(12)
C8 N4 N3 108.88(16)
C8 N4 B 130.89(17)
N3 N4 B 120.05(15)
C11 N5 N6 107.12(16)
C11 N5 Ir 135.40(14)
N6 N5 Ir 117.37(12)
C13 N6 N5 109.65(16)
C13 N6 B 131.58(17)
N5 N6 B 118.50(15)
C27 N7 Ir 177.43(17)
N6 B N4 109.49(16)
N6 B N2 108.37(16)
N4 B N2 108.84(16)
N6 B H0B 110.0
N4 B H0B 110.0
N2 B H0B 110.0
C1 N1 N2 107.30(16)
C1 N1 Ir 135.37(14)
N2 N1 Ir 117.18(12)
C3 N2 N1 109.35(16)
C3 N2 B 131.16(17)
N1 N2 B 119.48(15)
N1 C1 C2 109.57(18)
N1 C1 C4 121.70(18)
C2 C1 C4 128.73(18)
C3 C2 C1 106.24(18)
C3 C2 H2A 126.9
C1 C2 H2A 126.9
N2 C3 C2 107.52(18)
N2 C3 C5 123.72(18)
C2 C3 C5 128.76(19)
C1 C4 H4A 109.5
C1 C4 H4B 109.5
H4A C4 H4B 109.5
C1 C4 H4C 109.5
H4A C4 H4C 109.5
H4B C4 H4C 109.5
C3 C5 H5A 109.5
C3 C5 H5B 109.5
H5A C5 H5B 109.5
C3 C5 H5C 109.5
H5A C5 H5C 109.5
H5B C5 H5C 109.5
N3 C6 C7 108.80(18)
N3 C6 C9 123.04(19)
C7 C6 C9 128.13(19)
C8 C7 C6 106.70(18)
C8 C7 H7A 126.6
C6 C7 H7A 126.6
N4 C8 C7 107.95(19)
N4 C8 C10 123.6(2)
C7 C8 C10 128.4(2)
C6 C9 H9A 109.5
C6 C9 H9B 109.5
H9A C9 H9B 109.5
C6 C9 H9C 109.5
H9A C9 H9C 109.5
H9B C9 H9C 109.5
C8 C10 H10A 109.5
C8 C10 H10B 109.5
H10A C10 H10B 109.5
C8 C10 H10C 109.5
H10A C10 H10C 109.5
H10B C10 H10C 109.5
N5 C11 C12 109.21(18)
N5 C11 C14 122.50(18)
C12 C11 C14 128.29(19)
C13 C12 C11 106.40(18)
C13 C12 H12A 126.8
C11 C12 H12A 126.8
N6 C13 C12 107.61(18)
N6 C13 C15 123.34(19)
C12 C13 C15 129.05(19)
C11 C14 H14A 109.5
C11 C14 H14B 109.5
H14A C14 H14B 109.5
C11 C14 H14C 109.5
H14A C14 H14C 109.5
H14B C14 H14C 109.5
C13 C15 H15A 109.5
C13 C15 H15B 109.5
H15A C15 H15B 109.5
C13 C15 H15C 109.5
H15A C15 H15C 109.5
H15B C15 H15C 109.5
O C16 C17 110.74(17)
O C16 H16A 109.5
C17 C16 H16A 109.5
O C16 H16B 109.5
C17 C16 H16B 109.5
H16A C16 H16B 108.1
C22 C17 C18 121.19(19)
C22 C17 C16 118.94(18)
C18 C17 C16 119.83(18)
C19 C18 C17 115.42(18)
C19 C18 Ir 116.80(14)
C17 C18 Ir 127.78(15)
C20 C19 C18 123.5(2)
C20 C19 H19A 118.3
C18 C19 H19A 118.3
C21 C20 C19 119.6(2)
C21 C20 H20A 120.2
C19 C20 H20A 120.2
C22 C21 C20 119.1(2)
C22 C21 H21A 120.5
C20 C21 H21A 120.5
C21 C22 C17 121.2(2)
C21 C22 H22A 119.4
C17 C22 H22A 119.4
O C23 C24 115.27(18)
O C23 H23A 108.5
C24 C23 H23A 108.5
O C23 H23B 108.5
C24 C23 H23B 108.5
H23A C23 H23B 107.5
C25 C24 C23 111.24(19)
C25 C24 H24A 109.4
C23 C24 H24A 109.4
C25 C24 H24B 109.4
C23 C24 H24B 109.4
H24A C24 H24B 108.0
C26 C25 C24 112.9(2)
C26 C25 H25A 109.0
C24 C25 H25A 109.0
C26 C25 H25B 109.0
C24 C25 H25B 109.0
H25A C25 H25B 107.8
C25 C26 H26A 109.5
C25 C26 H26B 109.5
H26A C26 H26B 109.5
C25 C26 H26C 109.5
H26A C26 H26C 109.5
H26B C26 H26C 109.5
N7 C27 C28 177.8(2)
C27 C28 H28A 109.5
C27 C28 H28B 109.5
H28A C28 H28B 109.5
C27 C28 H28C 109.5
H28A C28 H28C 109.5
H28B C28 H28C 109.5

loop_
_geom_bond_atom_site_label_1
_geom_bond_atom_site_label_2
_geom_bond_distance
Ir N7 1.9800(17)
Ir N3 2.0254(16)
Ir C18 2.0536(19)
Ir N1 2.1429(16)
Ir N5 2.1735(16)
Ir H1 1.56(3)
O C23 1.427(3)
O C16 1.428(2)
N3 C6 1.345(3)
N3 N4 1.376(2)
N4 C8 1.357(3)
N4 B 1.547(3)
N5 C11 1.338(2)
N5 N6 1.371(2)
N6 C13 1.355(3)
N6 B 1.539(3)
N7 C27 1.135(3)
B N2 1.550(3)
B H0B 1.0000
N1 C1 1.332(2)
N1 N2 1.373(2)
N2 C3 1.359(2)
C1 C2 1.396(3)
C1 C4 1.499(3)
C2 C3 1.378(3)
C2 H2A 0.9500
C3 C5 1.491(3)
C4 H4A 0.9800
C4 H4B 0.9800
C4 H4C 0.9800
C5 H5A 0.9800
C5 H5B 0.9800
C5 H5C 0.9800
C6 C7 1.394(3)
C6 C9 1.488(3)
C7 C8 1.377(3)
C7 H7A 0.9500
C8 C10 1.495(3)
C9 H9A 0.9800
C9 H9B 0.9800
C9 H9C 0.9800
C10 H10A 0.9800
C10 H10B 0.9800
C10 H10C 0.9800
C11 C12 1.399(3)
C11 C14 1.497(3)
C12 C13 1.374(3)
C12 H12A 0.9500
C13 C15 1.492(3)
C14 H14A 0.9800
C14 H14B 0.9800
C14 H14C 0.9800
C15 H15A 0.9800
C15 H15B 0.9800
C15 H15C 0.9800
C16 C17 1.502(3)
C16 H16A 0.9900
C16 H16B 0.9900
C17 C22 1.405(3)
C17 C18 1.414(3)
C18 C19 1.407(3)
C19 C20 1.389(3)
C19 H19A 0.9500
C20 C21 1.389(3)
C20 H20A 0.9500
C21 C22 1.380(3)
C21 H21A 0.9500
C22 H22A 0.9500
C23 C24 1.525(3)
C23 H23A 0.9900
C23 H23B 0.9900
C24 C25 1.520(3)
C24 H24A 0.9900
C24 H24B 0.9900
C25 C26 1.511(4)
C25 H25A 0.9900
C25 H25B 0.9900
C26 H26A 0.9800
C26 H26B 0.9800
C26 H26C 0.9800
C27 C28 1.456(3)
C28 H28A 0.9800
C28 H28B 0.9800
C28 H28C 0.9800

loop_
_geom_torsion_atom_site_label_1
_geom_torsion_atom_site_label_2
_geom_torsion_atom_site_label_3
_geom_torsion_atom_site_label_4
_geom_torsion
C18 Ir N3 C6 51.79(19)
N1 Ir N3 C6 -131.48(19)
N5 Ir N3 C6 144.06(19)
C18 Ir N3 N4 -129.26(14)
N1 Ir N3 N4 47.47(14)
N5 Ir N3 N4 -36.98(14)
C6 N3 N4 C8 -0.5(2)
Ir N3 N4 C8 -179.69(13)
C6 N3 N4 B 175.22(17)
Ir N3 N4 B -4.0(2)
N7 Ir N5 C11 41.06(19)
N3 Ir N5 C11 -140.63(19)
C18 Ir N5 C11 -50.8(2)
N1 Ir N5 C11 134.0(2)
N7 Ir N5 N6 -143.29(14)
N3 Ir N5 N6 35.02(14)
C18 Ir N5 N6 124.81(14)
N1 Ir N5 N6 -50.36(13)
C11 N5 N6 C13 0.3(2)
Ir N5 N6 C13 -176.55(12)
C11 N5 N6 B -174.38(16)
Ir N5 N6 B 8.8(2)
C13 N6 B N4 123.9(2)
N5 N6 B N4 -62.9(2)
C13 N6 B N2 -117.5(2)
N5 N6 B N2 55.7(2)
C8 N4 B N6 -123.3(2)
N3 N4 B N6 62.1(2)
C8 N4 B N2 118.4(2)
N3 N4 B N2 -56.2(2)
N7 Ir N1 C1 -43.2(2)
N3 Ir N1 C1 136.3(2)
N5 Ir N1 C1 -132.9(2)
N7 Ir N1 N2 131.75(14)
N3 Ir N1 N2 -48.68(13)
N5 Ir N1 N2 42.05(13)
C1 N1 N2 C3 1.2(2)
Ir N1 N2 C3 -175.11(13)
C1 N1 N2 B -178.10(17)
Ir N1 N2 B 5.6(2)
N6 B N2 C3 115.2(2)
N4 B N2 C3 -125.8(2)
N6 B N2 N1 -65.7(2)
N4 B N2 N1 53.3(2)
N2 N1 C1 C2 -1.0(2)
Ir N1 C1 C2 174.35(15)
N2 N1 C1 C4 179.13(18)
Ir N1 C1 C4 -5.5(3)
N1 C1 C2 C3 0.4(2)
C4 C1 C2 C3 -179.7(2)
N1 N2 C3 C2 -0.9(2)
B N2 C3 C2 178.24(19)
N1 N2 C3 C5 178.11(19)
B N2 C3 C5 -2.7(3)
C1 C2 C3 N2 0.3(2)
C1 C2 C3 C5 -178.7(2)
N4 N3 C6 C7 0.7(2)
Ir N3 C6 C7 179.74(14)
N4 N3 C6 C9 -177.40(18)
Ir N3 C6 C9 1.6(3)
N3 C6 C7 C8 -0.6(2)
C9 C6 C7 C8 177.3(2)
N3 N4 C8 C7 0.1(2)
B N4 C8 C7 -175.01(19)
N3 N4 C8 C10 -179.9(2)
B N4 C8 C10 5.0(3)
C6 C7 C8 N4 0.3(2)
C6 C7 C8 C10 -179.6(2)
N6 N5 C11 C12 -0.4(2)
Ir N5 C11 C12 175.58(14)
N6 N5 C11 C14 179.36(18)
Ir N5 C11 C14 -4.7(3)
N5 C11 C12 C13 0.4(2)
C14 C11 C12 C13 -179.4(2)
N5 N6 C13 C12 0.0(2)
B N6 C13 C12 173.66(19)
N5 N6 C13 C15 -179.45(18)
B N6 C13 C15 -5.8(3)
C11 C12 C13 N6 -0.2(2)
C11 C12 C13 C15 179.2(2)
C23 O C16 C17 174.36(18)
O C16 C17 C22 3.4(3)
O C16 C17 C18 -179.16(18)
C22 C17 C18 C19 1.4(3)
C16 C17 C18 C19 -176.00(19)
C22 C17 C18 Ir -179.48(16)
C16 C17 C18 Ir 3.1(3)
N7 Ir C18 C19 -124.05(16)
N3 Ir C18 C19 56.29(16)
N5 Ir C18 C19 -33.99(16)
N7 Ir C18 C17 56.84(18)
N3 Ir C18 C17 -122.82(18)
N5 Ir C18 C17 146.90(18)
C17 C18 C19 C20 -1.0(3)
Ir C18 C19 C20 179.80(16)
C18 C19 C20 C21 0.1(3)
C19 C20 C21 C22 0.4(3)
C20 C21 C22 C17 0.1(3)
C18 C17 C22 C21 -1.0(3)
C16 C17 C22 C21 176.4(2)
C16 O C23 C24 85.1(2)
O C23 C24 C25 -173.77(19)
C23 C24 C25 C26 -174.0(2)
